data_7709471
loop_
_publ_author_name
'Dhara, Suman'
'Ansari, Mohd. Asif'
'Schwederski, Brigitte'
'Filippou, Vasileios'
'Kaim, Wolfgang'
'Lahiri, Goutam Kumar'

_publ_section_title
;
 Diosmium compounds containing bis(imidazole)-p-quinone bridging ligands
;
_journal_name_full 'Dalton Transactions'
_journal_paper_doi 10.1039/D2DT00184E
_journal_year 2022
_chemical_formula_moiety 'C31 H23 N6 O Os, Cl O4'
_chemical_formula_sum 'C31 H23 Cl N6 O5 Os'
_chemical_formula_weight 785.20
_space_group_crystal_system triclinic
_space_group_IT_number 2
_space_group_name_Hall '-P 1'
_space_group_name_H-M_alt 'P -1'
_atom_sites_solution_hydrogens geom
_audit_creation_date 2021-05-12
_audit_creation_method
;
Olex2 1.3
(compiled 2020.11.12 svn.r5f609507 for OlexSys, GUI svn.r6272)
;
_audit_update_record
;
2021-08-11 deposited with the CCDC.	2022-02-10 downloaded from the CCDC.
;
_cell_angle_alpha 101.594(2)
_cell_angle_beta 106.424(2)
_cell_angle_gamma 94.7480(10)
_cell_formula_units_Z 2
_cell_length_a 9.43780(10)
_cell_length_b 12.8016(2)
_cell_length_c 13.6171(3)
_cell_measurement_reflns_used 28519
_cell_measurement_temperature 150(2)
_cell_measurement_theta_max 29.6490
_cell_measurement_theta_min 1.6360
_cell_volume 1528.72(5)
_computing_cell_refinement 'CrysAlisPro 1.171.40.67a (Rigaku OD, 2019)'
_computing_data_collection 'CrysAlisPro 1.171.40.67a (Rigaku OD, 2019)'
_computing_data_reduction 'CrysAlisPro 1.171.40.67a (Rigaku OD, 2019)'
_computing_molecular_graphics 'Olex2 1.3 (Dolomanov et al., 2009)'
_computing_publication_material 'Olex2 1.3 (Dolomanov et al., 2009)'
_computing_structure_refinement 'SHELXL 2018/3 (Sheldrick, 2015)'
_computing_structure_solution 'ShelXT (Sheldrick, 2015)'
_diffrn_ambient_temperature 150(2)
_diffrn_detector 'CCD plate'
_diffrn_measured_fraction_theta_full 1.000
_diffrn_measured_fraction_theta_max 1.000
_diffrn_measurement_details
;
List of Runs (angles in degrees, time in seconds):

  # Type    Start    End  Width  t~exp~   \w     \q     \k     \f   Frames
#--------------------------------------------------------------------------
  1  \f   -339.92  20.08   1.00    3.00  15.81  -9.84 -59.25    --   360
  2  \w    -64.97 -10.97   1.00    3.00    --   -9.90 109.93 133.90   54
  3  \w    -60.71  -7.71   1.00    3.00    --   -9.90 102.93  -2.37   53
  4  \w   -100.81  15.19   1.00    3.00    --   -9.84 -59.25 164.08  116
  5  \w    -54.83   2.17   1.00    3.00    --   -9.90  92.35 -96.41   57
  6  \w   -100.81  15.19   1.00    3.00    --   -9.84 -59.25  20.08  116
  7  \w    -51.63  20.37   1.00    3.00    --   -9.90  86.45  91.55   72
  8  \w    -45.37  31.63   1.00    3.00    --   -9.90  75.16-169.78   77
  9  \w    -48.00  27.00   1.00    3.00    --   -9.90  79.79 -26.21   75
 10  \w    -49.82  23.18   1.00    3.00    --   -9.90  83.20-131.37   73
 11  \w   -100.81  15.19   1.00    3.00    --   -9.84 -59.25-123.92  116
 12  \f   -349.73  10.27   1.00    3.00   6.61  -9.84 -31.50    --   360
 13  \w    -24.93  51.07   1.00    3.00    --    9.90 -85.85  51.47   76
 14  \w   -100.81  15.19   1.00    3.00    --   -9.84 -59.25  92.08  116
 15  \w   -100.81  15.19   1.00    3.00    --   -9.84 -59.25 -51.92  116
 16  \f    -10.27 349.73   1.00    3.00  81.02  -9.84  31.50    --   360
;
_diffrn_measurement_device 'abstract diffractometer'
_diffrn_measurement_device_type 'Saxi-CrysAlisPro-abstract goniometer imported SAXI images'
_diffrn_measurement_method '\w and \f scans'
_diffrn_orient_matrix_type 'CrysAlisPro convention (1999,Acta A55,543-557)'
_diffrn_orient_matrix_UB_11 0.0292002000
_diffrn_orient_matrix_UB_12 0.0511083000
_diffrn_orient_matrix_UB_13 0.0351919000
_diffrn_orient_matrix_UB_21 0.0137904000
_diffrn_orient_matrix_UB_22 -0.0248165000
_diffrn_orient_matrix_UB_23 0.0432314000
_diffrn_orient_matrix_UB_31 0.0723521000
_diffrn_orient_matrix_UB_32 -0.0065913000
_diffrn_orient_matrix_UB_33 -0.0036819000
_diffrn_radiation_monochromator graphite
_diffrn_radiation_probe x-ray
_diffrn_radiation_type 'Mo K\a'
_diffrn_radiation_wavelength 0.71073
_diffrn_reflns_av_R_equivalents 0.0590
_diffrn_reflns_av_unetI/netI 0.0209
_diffrn_reflns_Laue_measured_fraction_full 1.000
_diffrn_reflns_Laue_measured_fraction_max 1.000
_diffrn_reflns_limit_h_max 11
_diffrn_reflns_limit_h_min -11
_diffrn_reflns_limit_k_max 15
_diffrn_reflns_limit_k_min -15
_diffrn_reflns_limit_l_max 16
_diffrn_reflns_limit_l_min -16
_diffrn_reflns_number 95989
_diffrn_reflns_point_group_measured_fraction_full 1.000
_diffrn_reflns_point_group_measured_fraction_max 1.000
_diffrn_reflns_theta_full 25.000
_diffrn_reflns_theta_max 25.000
_diffrn_reflns_theta_min 1.604
_diffrn_source 'fine-focus sealed X-ray tube'
_diffrn_source_type 'Enhance (Mo) X-ray Source'
_exptl_absorpt_coefficient_mu 4.308
_exptl_absorpt_correction_T_max 1.00000
_exptl_absorpt_correction_T_min 0.64219
_exptl_absorpt_correction_type multi-scan
_exptl_absorpt_process_details
;
CrysAlisPro 1.171.40.67a (Rigaku Oxford Diffraction, 2019)
Empirical absorption correction using spherical harmonics,
 implemented in SCALE3 ABSPACK scaling algorithm.
;
_exptl_crystal_colour 'metallic dark green'
_exptl_crystal_colour_lustre metallic
_exptl_crystal_colour_modifier dark
_exptl_crystal_colour_primary green
_exptl_crystal_density_diffrn 1.706
_exptl_crystal_description block
_exptl_crystal_F_000 768
_exptl_crystal_size_max 0.84
_exptl_crystal_size_mid 0.66
_exptl_crystal_size_min 0.54
_refine_diff_density_max 0.918
_refine_diff_density_min -0.708
_refine_diff_density_rms 0.125
_refine_ls_extinction_method none
_refine_ls_goodness_of_fit_ref 1.041
_refine_ls_hydrogen_treatment constr
_refine_ls_matrix_type full
_refine_ls_number_parameters 398
_refine_ls_number_reflns 5381
_refine_ls_number_restraints 0
_refine_ls_restrained_S_all 1.041
_refine_ls_R_factor_all 0.0241
_refine_ls_R_factor_gt 0.0218
_refine_ls_shift/su_max 0.002
_refine_ls_shift/su_mean 0.000
_refine_ls_structure_factor_coef Fsqd
_refine_ls_weighting_details 'w=1/[\s^2^(Fo^2^)+(0.0249P)^2^+3.4650P] where P=(Fo^2^+2Fc^2^)/3'
_refine_ls_weighting_scheme calc
_refine_ls_wR_factor_gt 0.0530
_refine_ls_wR_factor_ref 0.0541
_reflns_Friedel_coverage 0.000
_reflns_number_gt 5082
_reflns_number_total 5381
_reflns_threshold_expression 'I > 2\s(I)'
_cod_data_source_file d2dt00184e2.cif
_cod_data_source_block 3
_cod_database_code 7709471
_shelx_shelxl_version_number 2018/3
_shelx_space_group_comment
;
The symmetry employed for this shelxl refinement is uniquely defined
by the following loop, which should always be used as a source of
symmetry information in preference to the above space-group names.
They are only intended as comments.
;
_shelx_estimated_absorpt_t_max 0.204
_shelx_estimated_absorpt_t_min 0.123
_reflns_odcompleteness_completeness 92.66
_reflns_odcompleteness_iscentric 1
_reflns_odcompleteness_theta 33.75
_olex2_refinement_description
;
1. Fixed Uiso
 At 1.2 times of:
  All C(H) groups
 At 1.5 times of:
  All C(H,H,H) groups
2.a Aromatic/amide H refined with riding coordinates:
 C21(H21), C22(H22), C7(H7), C6(H6), C20(H20), C12(H12), C19(H19), C23(H23),
 C25(H25), C30(H30), C18(H18), C10(H10), C28(H28), C14(H14), C15(H15), C29(H29),
  C31(H31), C13(H13), C24(H24), C9(H9)
2.b Idealised Me refined as rotating group:
 C11(H11A,H11B,H11C)
;
_smtbx_masks_void_probe_radius 1.2
_smtbx_masks_void_truncation_radius 1.2
_olex2_submission_special_instructions 'No special instructions were received'
_oxdiff_exptl_absorpt_empirical_details
;
Empirical correction (ABSPACK) includes:
- Absorption correction using spherical harmonics
- Frame scaling
;
_oxdiff_exptl_absorpt_empirical_full_max 1.402
_oxdiff_exptl_absorpt_empirical_full_min 0.710

loop_
_space_group_symop_operation_xyz
'x, y, z'
'-x, -y, -z'

loop_
_atom_site_label
_atom_site_type_symbol
_atom_site_fract_x
_atom_site_fract_y
_atom_site_fract_z
_atom_site_U_iso_or_equiv
_atom_site_adp_type
_atom_site_occupancy
_atom_site_site_symmetry_order
_atom_site_calc_flag
_atom_site_refinement_flags_posn
_atom_site_refinement_flags_adp
_atom_site_refinement_flags_occupancy
_atom_site_disorder_assembly
_atom_site_disorder_group
Os01 Os 0.41938(2) 0.26002(2) 0.67803(2) 0.01967(5) Uani 1 1 d . . . . .
O1 O 0.4694(3) 0.21394(18) 0.53668(18) 0.0227(5) Uani 1 1 d . . . . .
N4 N 0.3980(3) 0.3183(2) 0.8225(2) 0.0232(6) Uani 1 1 d . . . . .
N6 N 0.2007(3) 0.2551(2) 0.5907(2) 0.0258(7) Uani 1 1 d . . . . .
N1 N 0.4107(3) 0.0892(2) 0.6641(2) 0.0201(6) Uani 1 1 d . . . . .
N2 N 0.4264(3) -0.0908(2) 0.6518(2) 0.0233(6) Uani 1 1 d . . . . .
N5 N 0.4242(3) 0.4098(2) 0.6493(2) 0.0253(6) Uani 1 1 d . . . . .
N3 N 0.6345(3) 0.2702(2) 0.7739(2) 0.0269(7) Uani 1 1 d . . . . .
C3 C 0.4667(4) -0.0594(3) 0.5724(3) 0.0210(7) Uani 1 1 d . . . . .
C1 C 0.4857(4) 0.1152(3) 0.5128(3) 0.0209(7) Uani 1 1 d . . . . .
C4 C 0.3932(4) 0.0001(3) 0.7049(3) 0.0227(7) Uani 1 1 d . . . . .
C2 C 0.4565(4) 0.0486(3) 0.5797(3) 0.0215(7) Uani 1 1 d . . . . .
C17 C 0.5208(4) 0.3251(3) 0.9078(3) 0.0273(8) Uani 1 1 d . . . . .
C21 C 0.2751(4) 0.3554(3) 0.8412(3) 0.0299(8) Uani 1 1 d . . . . .
H21 H 0.191254 0.355668 0.782889 0.036 Uiso 1 1 calc R U . . .
C22 C 0.5441(5) 0.4870(3) 0.6856(3) 0.0323(9) Uani 1 1 d . . . . .
H22 H 0.632729 0.474719 0.733402 0.039 Uiso 1 1 calc R U . . .
C5 C 0.3446(5) 0.0004(3) 0.7984(3) 0.0323(9) Uani 1 1 d . . . . .
C7 C 0.2344(5) 0.0804(3) 0.9296(4) 0.0446(11) Uani 1 1 d . . . . .
H7 H 0.186296 0.136813 0.956370 0.053 Uiso 1 1 calc R U . . .
C26 C 0.2974(5) 0.4277(3) 0.5792(3) 0.0309(8) Uani 1 1 d . . . . .
C6 C 0.2722(4) 0.0812(3) 0.8382(3) 0.0323(9) Uani 1 1 d . . . . .
H6 H 0.248509 0.137245 0.802744 0.039 Uiso 1 1 calc R U . . .
C27 C 0.1716(5) 0.3409(3) 0.5467(3) 0.0319(9) Uani 1 1 d . . . . .
C16 C 0.6546(4) 0.2968(3) 0.8798(3) 0.0303(8) Uani 1 1 d . . . . .
C20 C 0.2676(5) 0.3925(3) 0.9409(3) 0.0372(10) Uani 1 1 d . . . . .
H20 H 0.180689 0.419358 0.951177 0.045 Uiso 1 1 calc R U . . .
C12 C 0.7524(4) 0.2442(3) 0.7421(3) 0.0341(9) Uani 1 1 d . . . . .
H12 H 0.740314 0.225870 0.668783 0.041 Uiso 1 1 calc R U . . .
C19 C 0.3875(5) 0.3904(3) 1.0266(3) 0.0410(10) Uani 1 1 d . . . . .
H19 H 0.381195 0.410933 1.096051 0.049 Uiso 1 1 calc R U . . .
C23 C 0.5423(6) 0.5845(3) 0.6554(4) 0.0459(12) Uani 1 1 d . . . . .
H23 H 0.627489 0.638792 0.684050 0.055 Uiso 1 1 calc R U . . .
C25 C 0.2938(6) 0.5229(3) 0.5447(4) 0.0459(11) Uani 1 1 d . . . . .
H25 H 0.206579 0.533326 0.494220 0.055 Uiso 1 1 calc R U . . .
C30 C -0.0532(5) 0.1728(4) 0.5063(4) 0.0428(11) Uani 1 1 d . . . . .
H30 H -0.130498 0.115397 0.495725 0.051 Uiso 1 1 calc R U . . .
C18 C 0.5154(5) 0.3584(3) 1.0100(3) 0.0371(9) Uani 1 1 d . . . . .
H18 H 0.599970 0.358902 1.068122 0.045 Uiso 1 1 calc R U . . .
C10 C 0.3736(7) -0.0824(4) 0.8505(4) 0.0642(17) Uani 1 1 d . . . . .
H10 H 0.420358 -0.139519 0.823462 0.077 Uiso 1 1 calc R U . . .
C28 C 0.0316(5) 0.3421(4) 0.4792(4) 0.0465(11) Uani 1 1 d . . . . .
H28 H 0.012932 0.401255 0.447361 0.056 Uiso 1 1 calc R U . . .
C8 C 0.2651(7) -0.0006(4) 0.9822(5) 0.0657(17) Uani 1 1 d . . . . .
C14 C 0.9100(5) 0.2718(4) 0.9183(4) 0.0513(12) Uani 1 1 d . . . . .
H14 H 1.004554 0.272162 0.967233 0.062 Uiso 1 1 calc R U . . .
C15 C 0.7917(5) 0.2998(4) 0.9529(4) 0.0415(10) Uani 1 1 d . . . . .
H15 H 0.804005 0.321034 1.026152 0.050 Uiso 1 1 calc R U . . .
C29 C -0.0818(5) 0.2565(4) 0.4580(4) 0.0502(12) Uani 1 1 d . . . . .
H29 H -0.177767 0.255915 0.410750 0.060 Uiso 1 1 calc R U . . .
C31 C 0.0889(4) 0.1732(3) 0.5702(3) 0.0311(8) Uani 1 1 d . . . . .
H31 H 0.109102 0.113669 0.601058 0.037 Uiso 1 1 calc R U . . .
C13 C 0.8894(5) 0.2431(4) 0.8115(4) 0.0451(11) Uani 1 1 d . . . . .
H13 H 0.969481 0.222796 0.786204 0.054 Uiso 1 1 calc R U . . .
C24 C 0.4163(6) 0.6017(4) 0.5836(4) 0.0516(13) Uani 1 1 d . . . . .
H24 H 0.414086 0.667346 0.561229 0.062 Uiso 1 1 calc R U . . .
C9 C 0.3353(9) -0.0821(5) 0.9408(5) 0.087(2) Uani 1 1 d . . . . .
H9 H 0.357116 -0.138864 0.975614 0.105 Uiso 1 1 calc R U . . .
C11 C 0.2319(9) 0.0019(5) 1.0858(5) 0.093(3) Uani 1 1 d . . . . .
H11A H 0.259027 0.075543 1.129766 0.140 Uiso 1 1 calc R U . . .
H11B H 0.290192 -0.046314 1.122751 0.140 Uiso 1 1 calc R U . . .
H11C H 0.125188 -0.022100 1.071436 0.140 Uiso 1 1 calc R U . . .
Cl1 Cl -0.01690(13) 0.54537(10) 0.76905(9) 0.0494(3) Uani 1 1 d . . . . .
O5 O -0.0433(6) 0.5157(4) 0.8586(3) 0.0870(14) Uani 1 1 d . . . . .
O3 O 0.1317(4) 0.5901(5) 0.7893(3) 0.0990(17) Uani 1 1 d . . . . .
O4 O -0.1093(7) 0.6164(5) 0.7380(7) 0.157(3) Uani 1 1 d . . . . .
O2 O -0.0514(7) 0.4516(4) 0.6856(4) 0.120(2) Uani 1 1 d . . . . .

loop_
_atom_site_aniso_label
_atom_site_aniso_U_11
_atom_site_aniso_U_22
_atom_site_aniso_U_33
_atom_site_aniso_U_23
_atom_site_aniso_U_13
_atom_site_aniso_U_12
Os01 0.02371(8) 0.01545(8) 0.01940(8) 0.00324(5) 0.00719(5) 0.00052(5)
O1 0.0292(13) 0.0160(12) 0.0238(13) 0.0049(10) 0.0096(10) 0.0019(10)
N4 0.0282(16) 0.0157(14) 0.0244(16) 0.0025(12) 0.0089(13) -0.0012(12)
N6 0.0295(16) 0.0198(15) 0.0251(16) 0.0007(13) 0.0065(13) 0.0044(12)
N1 0.0199(14) 0.0192(15) 0.0205(15) 0.0041(12) 0.0059(12) 0.0007(11)
N2 0.0277(15) 0.0224(15) 0.0224(15) 0.0071(12) 0.0109(13) 0.0017(12)
N5 0.0346(17) 0.0186(15) 0.0238(16) 0.0019(12) 0.0133(13) 0.0022(13)
N3 0.0296(16) 0.0211(16) 0.0289(17) 0.0043(13) 0.0098(13) -0.0023(12)
C3 0.0242(17) 0.0173(17) 0.0217(18) 0.0057(14) 0.0073(14) 0.0002(13)
C1 0.0228(17) 0.0166(17) 0.0211(17) 0.0053(14) 0.0038(14) 0.0001(13)
C4 0.0245(17) 0.0223(18) 0.0247(18) 0.0089(15) 0.0108(15) 0.0033(14)
C2 0.0230(17) 0.0206(17) 0.0212(18) 0.0053(14) 0.0074(14) 0.0010(14)
C17 0.035(2) 0.0212(18) 0.0233(19) 0.0040(15) 0.0083(16) -0.0046(15)
C21 0.0284(19) 0.0233(19) 0.038(2) 0.0032(17) 0.0135(17) 0.0025(15)
C22 0.043(2) 0.025(2) 0.030(2) 0.0019(16) 0.0165(18) -0.0004(17)
C5 0.046(2) 0.027(2) 0.035(2) 0.0116(17) 0.0260(19) 0.0087(17)
C7 0.063(3) 0.030(2) 0.058(3) 0.010(2) 0.045(3) 0.010(2)
C26 0.043(2) 0.026(2) 0.027(2) 0.0070(16) 0.0127(17) 0.0120(17)
C6 0.039(2) 0.025(2) 0.041(2) 0.0104(17) 0.0233(19) 0.0054(17)
C27 0.042(2) 0.027(2) 0.027(2) 0.0063(16) 0.0089(17) 0.0103(17)
C16 0.033(2) 0.028(2) 0.028(2) 0.0094(16) 0.0074(16) -0.0010(16)
C20 0.045(2) 0.028(2) 0.040(2) -0.0014(18) 0.023(2) 0.0014(18)
C12 0.030(2) 0.034(2) 0.038(2) 0.0054(18) 0.0146(18) 0.0005(17)
C19 0.058(3) 0.033(2) 0.032(2) -0.0011(18) 0.023(2) -0.002(2)
C23 0.067(3) 0.020(2) 0.059(3) 0.005(2) 0.038(3) -0.002(2)
C25 0.065(3) 0.031(2) 0.053(3) 0.020(2) 0.024(2) 0.018(2)
C30 0.031(2) 0.039(2) 0.047(3) -0.004(2) 0.0047(19) 0.0058(18)
C18 0.045(2) 0.034(2) 0.026(2) 0.0036(18) 0.0076(18) -0.0029(18)
C10 0.122(5) 0.046(3) 0.071(4) 0.039(3) 0.075(4) 0.046(3)
C28 0.055(3) 0.036(2) 0.044(3) 0.010(2) 0.004(2) 0.020(2)
C8 0.117(5) 0.050(3) 0.071(4) 0.031(3) 0.077(4) 0.033(3)
C14 0.029(2) 0.070(3) 0.049(3) 0.015(3) 0.002(2) 0.002(2)
C15 0.034(2) 0.051(3) 0.035(2) 0.015(2) 0.0031(18) 0.0002(19)
C29 0.037(2) 0.045(3) 0.049(3) -0.004(2) -0.008(2) 0.011(2)
C31 0.029(2) 0.026(2) 0.033(2) -0.0003(16) 0.0060(16) 0.0024(16)
C13 0.027(2) 0.052(3) 0.054(3) 0.008(2) 0.013(2) 0.0031(19)
C24 0.079(4) 0.029(2) 0.065(3) 0.025(2) 0.038(3) 0.018(2)
C9 0.171(7) 0.065(4) 0.094(5) 0.057(4) 0.105(5) 0.071(4)
C11 0.175(7) 0.073(4) 0.093(5) 0.045(4) 0.111(5) 0.053(5)
Cl1 0.0449(6) 0.0481(7) 0.0478(7) 0.0158(5) 0.0003(5) 0.0042(5)
O5 0.121(4) 0.087(3) 0.052(2) 0.019(2) 0.029(2) -0.005(3)
O3 0.046(2) 0.164(5) 0.067(3) 0.005(3) 0.012(2) -0.025(3)
O4 0.110(4) 0.123(5) 0.309(10) 0.141(6) 0.094(5) 0.074(4)
O2 0.181(6) 0.088(4) 0.057(3) -0.019(3) 0.021(3) -0.027(4)

loop_
_atom_type_symbol
_atom_type_description
_atom_type_scat_dispersion_real
_atom_type_scat_dispersion_imag
_atom_type_scat_source
C C 0.0033 0.0016 'International Tables Vol C Tables 4.2.6.8 and 6.1.1.4'
H H 0.0000 0.0000 'International Tables Vol C Tables 4.2.6.8 and 6.1.1.4'
Cl Cl 0.1484 0.1585 'International Tables Vol C Tables 4.2.6.8 and 6.1.1.4'
N N 0.0061 0.0033 'International Tables Vol C Tables 4.2.6.8 and 6.1.1.4'
O O 0.0106 0.0060 'International Tables Vol C Tables 4.2.6.8 and 6.1.1.4'
Os Os -1.2165 7.6030 'International Tables Vol C Tables 4.2.6.8 and 6.1.1.4'

loop_
_geom_angle_atom_site_label_1
_geom_angle_atom_site_label_2
_geom_angle_atom_site_label_3
_geom_angle
_geom_angle_site_symmetry_1
_geom_angle_site_symmetry_3
_geom_angle_publ_flag
O1 Os01 N1 79.64(10) . . ?
N4 Os01 O1 172.17(10) . . ?
N4 Os01 N6 97.72(12) . . ?
N4 Os01 N1 104.45(11) . . ?
N4 Os01 N5 90.94(11) . . ?
N4 Os01 N3 78.53(12) . . ?
N6 Os01 O1 88.33(11) . . ?
N6 Os01 N1 96.57(11) . . ?
N5 Os01 O1 85.36(10) . . ?
N5 Os01 N6 78.68(12) . . ?
N5 Os01 N1 164.42(11) . . ?
N5 Os01 N3 100.71(12) . . ?
N3 Os01 O1 95.36(11) . . ?
N3 Os01 N6 176.21(11) . . ?
N3 Os01 N1 84.98(11) . . ?
C1 O1 Os01 114.4(2) . . ?
C17 N4 Os01 116.9(2) . . ?
C21 N4 Os01 125.5(3) . . ?
C21 N4 C17 117.6(3) . . ?
C27 N6 Os01 115.5(3) . . ?
C31 N6 Os01 125.6(3) . . ?
C31 N6 C27 118.8(3) . . ?
C4 N1 Os01 149.8(2) . . ?
C2 N1 Os01 107.2(2) . . ?
C2 N1 C4 102.6(3) . . ?
C4 N2 C3 103.8(3) . . ?
C22 N5 Os01 125.3(3) . . ?
C22 N5 C26 118.6(3) . . ?
C26 N5 Os01 115.8(2) . . ?
C16 N3 Os01 115.9(2) . . ?
C12 N3 Os01 126.1(3) . . ?
C12 N3 C16 117.7(3) . . ?
N2 C3 C1 133.4(3) . 2_656 ?
N2 C3 C2 109.3(3) . . ?
C2 C3 C1 117.3(3) . 2_656 ?
O1 C1 C3 129.0(3) . 2_656 ?
O1 C1 C2 117.2(3) . . ?
C2 C1 C3 113.8(3) . 2_656 ?
N1 C4 C5 124.8(3) . . ?
N2 C4 N1 114.3(3) . . ?
N2 C4 C5 121.0(3) . . ?
N1 C2 C3 110.0(3) . . ?
N1 C2 C1 121.1(3) . . ?
C3 C2 C1 128.9(3) . . ?
N4 C17 C16 113.9(3) . . ?
N4 C17 C18 121.4(4) . . ?
C18 C17 C16 124.7(4) . . ?
N4 C21 H21 118.8 . . ?
N4 C21 C20 122.4(4) . . ?
C20 C21 H21 118.8 . . ?
N5 C22 H22 119.0 . . ?
N5 C22 C23 121.9(4) . . ?
C23 C22 H22 119.0 . . ?
C6 C5 C4 122.5(3) . . ?
C6 C5 C10 118.3(4) . . ?
C10 C5 C4 119.2(3) . . ?
C6 C7 H7 119.3 . . ?
C8 C7 H7 119.3 . . ?
C8 C7 C6 121.4(4) . . ?
N5 C26 C27 114.8(3) . . ?
N5 C26 C25 120.8(4) . . ?
C25 C26 C27 124.4(4) . . ?
C5 C6 C7 120.3(4) . . ?
C5 C6 H6 119.8 . . ?
C7 C6 H6 119.8 . . ?
N6 C27 C26 114.2(3) . . ?
N6 C27 C28 120.6(4) . . ?
C28 C27 C26 125.2(4) . . ?
N3 C16 C17 114.3(3) . . ?
N3 C16 C15 121.8(4) . . ?
C15 C16 C17 123.9(4) . . ?
C21 C20 H20 120.3 . . ?
C21 C20 C19 119.4(4) . . ?
C19 C20 H20 120.3 . . ?
N3 C12 H12 118.7 . . ?
N3 C12 C13 122.6(4) . . ?
C13 C12 H12 118.7 . . ?
C20 C19 H19 120.4 . . ?
C18 C19 C20 119.2(4) . . ?
C18 C19 H19 120.4 . . ?
C22 C23 H23 120.3 . . ?
C24 C23 C22 119.5(4) . . ?
C24 C23 H23 120.3 . . ?
C26 C25 H25 120.1 . . ?
C24 C25 C26 119.9(4) . . ?
C24 C25 H25 120.1 . . ?
C29 C30 H30 120.5 . . ?
C29 C30 C31 119.1(4) . . ?
C31 C30 H30 120.5 . . ?
C17 C18 H18 120.2 . . ?
C19 C18 C17 119.5(4) . . ?
C19 C18 H18 120.2 . . ?
C5 C10 H10 119.7 . . ?
C9 C10 C5 120.7(4) . . ?
C9 C10 H10 119.7 . . ?
C27 C28 H28 120.1 . . ?
C27 C28 C29 119.8(4) . . ?
C29 C28 H28 120.1 . . ?
C7 C8 C9 117.9(4) . . ?
C7 C8 C11 121.4(4) . . ?
C9 C8 C11 120.6(5) . . ?
C15 C14 H14 120.5 . . ?
C15 C14 C13 119.1(4) . . ?
C13 C14 H14 120.5 . . ?
C16 C15 H15 120.4 . . ?
C14 C15 C16 119.2(4) . . ?
C14 C15 H15 120.4 . . ?
C30 C29 C28 119.2(4) . . ?
C30 C29 H29 120.4 . . ?
C28 C29 H29 120.4 . . ?
N6 C31 C30 122.5(4) . . ?
N6 C31 H31 118.8 . . ?
C30 C31 H31 118.8 . . ?
C12 C13 C14 119.6(4) . . ?
C12 C13 H13 120.2 . . ?
C14 C13 H13 120.2 . . ?
C23 C24 H24 120.4 . . ?
C25 C24 C23 119.2(4) . . ?
C25 C24 H24 120.4 . . ?
C10 C9 C8 121.4(5) . . ?
C10 C9 H9 119.3 . . ?
C8 C9 H9 119.3 . . ?
C8 C11 H11A 109.5 . . ?
C8 C11 H11B 109.5 . . ?
C8 C11 H11C 109.5 . . ?
H11A C11 H11B 109.5 . . ?
H11A C11 H11C 109.5 . . ?
H11B C11 H11C 109.5 . . ?
O3 Cl1 O5 112.4(3) . . ?
O3 Cl1 O2 108.5(4) . . ?
O4 Cl1 O5 109.2(4) . . ?
O4 Cl1 O3 110.0(4) . . ?
O4 Cl1 O2 108.2(5) . . ?
O2 Cl1 O5 108.5(3) . . ?

loop_
_geom_bond_atom_site_label_1
_geom_bond_atom_site_label_2
_geom_bond_distance
_geom_bond_site_symmetry_2
_geom_bond_publ_flag
Os01 O1 2.093(2) . ?
Os01 N4 2.031(3) . ?
Os01 N6 2.059(3) . ?
Os01 N1 2.150(3) . ?
Os01 N5 2.032(3) . ?
Os01 N3 2.057(3) . ?
O1 C1 1.274(4) . ?
N4 C17 1.371(5) . ?
N4 C21 1.359(5) . ?
N6 C27 1.365(5) . ?
N6 C31 1.351(5) . ?
N1 C4 1.382(4) . ?
N1 C2 1.363(4) . ?
N2 C3 1.363(4) . ?
N2 C4 1.351(5) . ?
N5 C22 1.344(5) . ?
N5 C26 1.372(5) . ?
N3 C16 1.367(5) . ?
N3 C12 1.346(5) . ?
C3 C1 1.440(5) 2_656 ?
C3 C2 1.379(5) . ?
C1 C2 1.431(5) . ?
C4 C5 1.469(5) . ?
C17 C16 1.471(5) . ?
C17 C18 1.388(5) . ?
C21 H21 0.9500 . ?
C21 C20 1.370(6) . ?
C22 H22 0.9500 . ?
C22 C23 1.390(6) . ?
C5 C6 1.389(5) . ?
C5 C10 1.394(6) . ?
C7 H7 0.9500 . ?
C7 C6 1.390(6) . ?
C7 C8 1.380(7) . ?
C26 C27 1.458(6) . ?
C26 C25 1.391(6) . ?
C6 H6 0.9500 . ?
C27 C28 1.383(6) . ?
C16 C15 1.384(6) . ?
C20 H20 0.9500 . ?
C20 C19 1.383(6) . ?
C12 H12 0.9500 . ?
C12 C13 1.372(6) . ?
C19 H19 0.9500 . ?
C19 C18 1.369(6) . ?
C23 H23 0.9500 . ?
C23 C24 1.375(7) . ?
C25 H25 0.9500 . ?
C25 C24 1.371(7) . ?
C30 H30 0.9500 . ?
C30 C29 1.372(7) . ?
C30 C31 1.376(6) . ?
C18 H18 0.9500 . ?
C10 H10 0.9500 . ?
C10 C9 1.376(7) . ?
C28 H28 0.9500 . ?
C28 C29 1.391(7) . ?
C8 C9 1.390(7) . ?
C8 C11 1.524(6) . ?
C14 H14 0.9500 . ?
C14 C15 1.377(6) . ?
C14 C13 1.378(7) . ?
C15 H15 0.9500 . ?
C29 H29 0.9500 . ?
C31 H31 0.9500 . ?
C13 H13 0.9500 . ?
C24 H24 0.9500 . ?
C9 H9 0.9500 . ?
C11 H11A 0.9800 . ?
C11 H11B 0.9800 . ?
C11 H11C 0.9800 . ?
Cl1 O5 1.427(4) . ?
Cl1 O3 1.399(4) . ?
Cl1 O4 1.358(5) . ?
Cl1 O2 1.420(5) . ?

loop_
_geom_torsion_atom_site_label_1
_geom_torsion_atom_site_label_2
_geom_torsion_atom_site_label_3
_geom_torsion_atom_site_label_4
_geom_torsion
_geom_torsion_site_symmetry_1
_geom_torsion_site_symmetry_2
_geom_torsion_site_symmetry_3
_geom_torsion_site_symmetry_4
_geom_torsion_publ_flag
Os01 O1 C1 C3 -173.7(3) . . . 2_656 ?
Os01 O1 C1 C2 4.8(4) . . . . ?
Os01 N4 C17 C16 4.8(4) . . . . ?
Os01 N4 C17 C18 -176.5(3) . . . . ?
Os01 N4 C21 C20 179.2(3) . . . . ?
Os01 N6 C27 C26 -6.7(4) . . . . ?
Os01 N6 C27 C28 174.5(3) . . . . ?
Os01 N6 C31 C30 -176.4(3) . . . . ?
Os01 N1 C4 N2 -170.0(3) . . . . ?
Os01 N1 C4 C5 9.3(7) . . . . ?
Os01 N1 C2 C3 174.5(2) . . . . ?
Os01 N1 C2 C1 -6.0(4) . . . . ?
Os01 N5 C22 C23 174.5(3) . . . . ?
Os01 N5 C26 C27 7.7(4) . . . . ?
Os01 N5 C26 C25 -172.9(3) . . . . ?
Os01 N3 C16 C17 -6.2(4) . . . . ?
Os01 N3 C16 C15 175.9(3) . . . . ?
Os01 N3 C12 C13 -173.4(3) . . . . ?
O1 C1 C2 N1 1.2(5) . . . . ?
O1 C1 C2 C3 -179.4(3) . . . . ?
N4 C17 C16 N3 1.0(5) . . . . ?
N4 C17 C16 C15 178.8(4) . . . . ?
N4 C17 C18 C19 -3.4(6) . . . . ?
N4 C21 C20 C19 -1.4(6) . . . . ?
N6 C27 C28 C29 1.7(7) . . . . ?
N1 C4 C5 C6 18.4(6) . . . . ?
N1 C4 C5 C10 -160.7(4) . . . . ?
N2 C3 C2 N1 0.4(4) . . . . ?
N2 C3 C2 C1 -179.0(3) . . . . ?
N2 C4 C5 C6 -162.3(4) . . . . ?
N2 C4 C5 C10 18.6(6) . . . . ?
N5 C22 C23 C24 -2.1(6) . . . . ?
N5 C26 C27 N6 -0.6(5) . . . . ?
N5 C26 C27 C28 178.1(4) . . . . ?
N5 C26 C25 C24 -2.2(6) . . . . ?
N3 C16 C15 C14 -2.2(6) . . . . ?
N3 C12 C13 C14 -1.4(7) . . . . ?
C3 N2 C4 N1 -0.3(4) . . . . ?
C3 N2 C4 C5 -179.6(3) . . . . ?
C3 C1 C2 N1 179.9(3) 2_656 . . . ?
C3 C1 C2 C3 -0.7(6) 2_656 . . . ?
C1 C3 C2 N1 -179.8(3) 2_656 . . . ?
C1 C3 C2 C1 0.7(6) 2_656 . . . ?
C4 N1 C2 C3 -0.6(4) . . . . ?
C4 N1 C2 C1 178.9(3) . . . . ?
C4 N2 C3 C1 -179.7(4) . . . 2_656 ?
C4 N2 C3 C2 -0.1(4) . . . . ?
C4 C5 C6 C7 -177.2(4) . . . . ?
C4 C5 C10 C9 177.3(6) . . . . ?
C2 N1 C4 N2 0.5(4) . . . . ?
C2 N1 C4 C5 179.9(3) . . . . ?
C17 N4 C21 C20 -4.1(5) . . . . ?
C17 C16 C15 C14 -180.0(4) . . . . ?
C21 N4 C17 C16 -172.2(3) . . . . ?
C21 N4 C17 C18 6.5(5) . . . . ?
C21 C20 C19 C18 4.5(6) . . . . ?
C22 N5 C26 C27 -178.1(3) . . . . ?
C22 N5 C26 C25 1.3(5) . . . . ?
C22 C23 C24 C25 1.1(7) . . . . ?
C5 C10 C9 C8 0.8(12) . . . . ?
C7 C8 C9 C10 0.3(12) . . . . ?
C26 N5 C22 C23 0.9(5) . . . . ?
C26 C27 C28 C29 -176.9(4) . . . . ?
C26 C25 C24 C23 1.0(7) . . . . ?
C6 C5 C10 C9 -1.9(9) . . . . ?
C6 C7 C8 C9 -0.2(9) . . . . ?
C6 C7 C8 C11 176.4(6) . . . . ?
C27 N6 C31 C30 0.3(6) . . . . ?
C27 C26 C25 C24 177.1(4) . . . . ?
C27 C28 C29 C30 1.2(7) . . . . ?
C16 N3 C12 C13 0.3(6) . . . . ?
C16 C17 C18 C19 175.1(4) . . . . ?
C20 C19 C18 C17 -2.2(6) . . . . ?
C12 N3 C16 C17 179.5(3) . . . . ?
C12 N3 C16 C15 1.5(5) . . . . ?
C25 C26 C27 N6 -180.0(4) . . . . ?
C25 C26 C27 C28 -1.2(7) . . . . ?
C18 C17 C16 N3 -177.7(4) . . . . ?
C18 C17 C16 C15 0.2(6) . . . . ?
C10 C5 C6 C7 2.0(7) . . . . ?
C8 C7 C6 C5 -1.0(8) . . . . ?
C15 C14 C13 C12 0.7(7) . . . . ?
C29 C30 C31 N6 2.6(6) . . . . ?
C31 N6 C27 C26 176.3(3) . . . . ?
C31 N6 C27 C28 -2.5(6) . . . . ?
C31 C30 C29 C28 -3.3(7) . . . . ?
C13 C14 C15 C16 1.1(7) . . . . ?
C11 C8 C9 C10 -176.3(7) . . . . ?

loop_
_smtbx_masks_void_nr
_smtbx_masks_void_average_x
_smtbx_masks_void_average_y
_smtbx_masks_void_average_z
_smtbx_masks_void_volume
_smtbx_masks_void_count_electrons
_smtbx_masks_void_content
1 0.113 0.110 0.267 90.5 30.0 ?
2 -0.113 -0.110 0.733 90.5 24.3 ?
